data_2015012
loop_
_publ_author_name
'Portilla, Jaime'
'Serrano, Hugo'
'Cobo, Justo'
'Low, John N.'
'Glidewell, Christopher'

_publ_section_title
;Two isomeric
 10-methyl-8-phenyl-11-pyridyl-6,8-dihydro-5<i>H</i>-benzo[<i>f</i>]pyrazolo[3,4-<i>b</i>]quinolines:
 cyclic hydrogen-bonded tetramers <i>versus</i> isolated molecules
;
_journal_coeditor_code GG1280
_journal_issue 8
_journal_name_full 'Acta Crystallographica Section C'
_journal_page_first o490
_journal_page_last o492
_journal_paper_doi 10.1107/S0108270105021876
_journal_volume 61
_journal_year 2005
_chemical_formula_iupac 'C26 H20 N4'
_chemical_formula_moiety 'C26 H20 N4'
_chemical_formula_sum 'C26 H20 N4'
_chemical_formula_weight 388.46
_chemical_name_systematic
;
10-methyl-8-phenyl-11-(3-pyridyl)-6,8-dihydro-5H-
benzo[f]pyrazolo[3,4-b]quinoline
;
_space_group_IT_number 114
_symmetry_cell_setting tetragonal
_symmetry_space_group_name_Hall 'P -4 2n'
_symmetry_space_group_name_H-M 'P -4 21 c'
_atom_sites_solution_hydrogens geom
_atom_sites_solution_primary direct
_atom_sites_solution_secondary difmap
_cell_angle_alpha 90.00
_cell_angle_beta 90.00
_cell_angle_gamma 90.00
_cell_formula_units_Z 8
_cell_length_a 19.2181(6)
_cell_length_b 19.2181(6)
_cell_length_c 10.8347(2)
_cell_measurement_reflns_used 2537
_cell_measurement_temperature 120(2)
_cell_measurement_theta_max 27.51
_cell_measurement_theta_min 3.69
_cell_volume 4001.64(19)
_computing_cell_refinement 'DENZO (Otwinowski & Minor, 1997) and COLLECT'
_computing_data_collection 'COLLECT (Hooft, 1999)'
_computing_data_reduction 'DENZO and COLLECT'
_computing_molecular_graphics 'PLATON (Spek, 2003)'
_computing_publication_material 'SHELXL97 and PRPKAPPA (Ferguson, 1999)'
_computing_structure_refinement 'OSCAIL and SHELXL97 (Sheldrick, 1997)'
_computing_structure_solution 'OSCAIL (McArdle, 2003) and SHELXS97 (Sheldrick, 1997)'
_diffrn_ambient_temperature 120(2)
_diffrn_detector_area_resol_mean 9.091
_diffrn_measured_fraction_theta_full 0.993
_diffrn_measured_fraction_theta_max 0.993
_diffrn_measurement_device_type 'Bruker Nonius KappaCCD area-detector'
_diffrn_measurement_method '\f and \w'
_diffrn_radiation_monochromator graphite
_diffrn_radiation_source 'Bruker Nonius FR91 rotating anode'
_diffrn_radiation_type 'Mo K\a'
_diffrn_radiation_wavelength 0.71073
_diffrn_reflns_av_R_equivalents 0.0701
_diffrn_reflns_av_sigmaI/netI 0.0426
_diffrn_reflns_limit_h_max 24
_diffrn_reflns_limit_h_min -21
_diffrn_reflns_limit_k_max 20
_diffrn_reflns_limit_k_min -24
_diffrn_reflns_limit_l_max 13
_diffrn_reflns_limit_l_min -11
_diffrn_reflns_number 28744
_diffrn_reflns_theta_full 27.51
_diffrn_reflns_theta_max 27.51
_diffrn_reflns_theta_min 3.69
_diffrn_standards_decay_% 0
_exptl_absorpt_coefficient_mu 0.078
_exptl_absorpt_correction_T_max 0.992
_exptl_absorpt_correction_T_min 0.955
_exptl_absorpt_correction_type multi-scan
_exptl_absorpt_process_details '(SADABS; Sheldrick, 2003)'
_exptl_crystal_colour yellow
_exptl_crystal_density_diffrn 1.290
_exptl_crystal_density_method 'not measured'
_exptl_crystal_description lath
_exptl_crystal_F_000 1632
_exptl_crystal_size_max 0.44
_exptl_crystal_size_mid 0.35
_exptl_crystal_size_min 0.10
_refine_diff_density_max 0.156
_refine_diff_density_min -0.198
_refine_ls_extinction_method none
_refine_ls_goodness_of_fit_ref 1.050
_refine_ls_hydrogen_treatment constr
_refine_ls_matrix_type full
_refine_ls_number_parameters 272
_refine_ls_number_reflns 2537
_refine_ls_number_restraints 0
_refine_ls_restrained_S_all 1.050
_refine_ls_R_factor_all 0.0634
_refine_ls_R_factor_gt 0.0410
_refine_ls_shift/su_max 0.000
_refine_ls_shift/su_mean 0.000
_refine_ls_structure_factor_coef Fsqd
_refine_ls_weighting_details 'w = 1/[\s^2^(Fo^2^)+(0.0472P)^2^+0.2954P] where P=(Fo^2^+2Fc^2^)/3'
_refine_ls_weighting_scheme calc
_refine_ls_wR_factor_gt 0.0812
_refine_ls_wR_factor_ref 0.0892
_reflns_number_gt 2004
_reflns_number_total 2537
_reflns_threshold_expression I>2\s(I)
_cod_data_source_file gg1280.cif
_cod_data_source_block I
_cod_database_code 2015012
_cod_database_fobs_code 2015012

loop_
_symmetry_equiv_pos_as_xyz
'x, y, z'
'y, -x, -z'
'-x, -y, z'
'-y, x, -z'
'x+1/2, -y+1/2, -z+1/2'
'-y+1/2, -x+1/2, z+1/2'
'-x+1/2, y+1/2, -z+1/2'
'y+1/2, x+1/2, z+1/2'

loop_
_atom_site_label
_atom_site_fract_x
_atom_site_fract_y
_atom_site_fract_z
_atom_site_U_iso_or_equiv
_atom_site_adp_type
_atom_site_calc_flag
_atom_site_refinement_flags
_atom_site_occupancy
_atom_site_disorder_assembly
_atom_site_disorder_group
_atom_site_type_symbol
N7 0.24290(9) 0.78531(9) 0.60646(15) 0.0238(4) Uani d . 1 . . N
N8 0.24404(9) 0.67359(9) 0.50319(17) 0.0250(4) Uani d . 1 . . N
N9 0.28393(9) 0.61370(9) 0.50806(17) 0.0269(4) Uani d . 1 . . N
N113 0.47725(11) 0.65085(11) 0.97103(19) 0.0369(5) Uani d . 1 . . N
C1 0.43867(12) 0.84834(12) 0.8828(2) 0.0282(5) Uani d . 1 . . C
C2 0.46357(13) 0.89273(13) 0.9739(2) 0.0336(6) Uani d . 1 . . C
C3 0.41896(13) 0.93873(12) 1.0321(2) 0.0316(6) Uani d . 1 . . C
C4 0.34984(12) 0.94151(12) 0.9962(2) 0.0295(5) Uani d . 1 . . C
C4a 0.32421(12) 0.89771(11) 0.90475(19) 0.0249(5) Uani d . 1 . . C
C5 0.25044(12) 0.90444(12) 0.85856(19) 0.0285(5) Uani d . 1 . . C
C6 0.24859(13) 0.89273(11) 0.7200(2) 0.0285(5) Uani d . 1 . . C
C6a 0.27731(11) 0.82191(12) 0.69152(19) 0.0235(5) Uani d . 1 . . C
C7a 0.26967(11) 0.72187(11) 0.58485(18) 0.0228(5) Uani d . 1 . . C
C10 0.33329(11) 0.62421(11) 0.59064(19) 0.0250(5) Uani d . 1 . . C
C10a 0.32778(11) 0.69279(11) 0.64186(19) 0.0227(5) Uani d . 1 . . C
C11 0.36385(11) 0.73278(11) 0.73043(19) 0.0220(5) Uani d . 1 . . C
C11a 0.33775(11) 0.79896(11) 0.75649(19) 0.0224(5) Uani d . 1 . . C
C11b 0.36840(12) 0.84806(11) 0.8488(2) 0.0248(5) Uani d . 1 . . C
C81 0.18668(11) 0.67654(11) 0.42073(19) 0.0241(5) Uani d . 1 . . C
C82 0.18300(13) 0.62958(14) 0.3241(2) 0.0350(6) Uani d . 1 . . C
C83 0.12723(13) 0.63231(14) 0.2439(2) 0.0391(6) Uani d . 1 . . C
C84 0.07553(12) 0.68086(13) 0.2580(2) 0.0338(6) Uani d . 1 . . C
C85 0.07955(12) 0.72783(13) 0.3542(2) 0.0335(6) Uani d . 1 . . C
C86 0.13455(12) 0.72579(13) 0.4364(2) 0.0299(5) Uani d . 1 . . C
C101 0.38295(13) 0.56611(12) 0.6182(2) 0.0324(6) Uani d . 1 . . C
C111 0.42608(11) 0.70082(11) 0.78941(19) 0.0235(5) Uani d . 1 . . C
C112 0.42481(12) 0.68291(12) 0.9138(2) 0.0283(5) Uani d . 1 . . C
C114 0.53347(13) 0.63575(14) 0.9027(2) 0.0384(6) Uani d . 1 . . C
C115 0.53983(12) 0.65233(12) 0.7799(2) 0.0346(6) Uani d . 1 . . C
C116 0.48531(11) 0.68560(11) 0.7219(2) 0.0269(5) Uani d . 1 . . C
H1 0.4700 0.8175 0.8427 0.034 Uiso calc R 1 . . H
H2 0.5113 0.8915 0.9962 0.040 Uiso calc R 1 . . H
H3 0.4356 0.9682 1.0960 0.038 Uiso calc R 1 . . H
H4 0.3194 0.9739 1.0348 0.035 Uiso calc R 1 . . H
H5A 0.2323 0.9514 0.8780 0.034 Uiso calc R 1 . . H
H5B 0.2205 0.8697 0.9002 0.034 Uiso calc R 1 . . H
H6A 0.2001 0.8962 0.6897 0.034 Uiso calc R 1 . . H
H6B 0.2767 0.9288 0.6779 0.034 Uiso calc R 1 . . H
H10A 0.3688 0.5244 0.5728 0.049 Uiso calc R 1 . . H
H10B 0.3825 0.5563 0.7070 0.049 Uiso calc R 1 . . H
H10C 0.4300 0.5797 0.5929 0.049 Uiso calc R 1 . . H
H82 0.2185 0.5958 0.3131 0.042 Uiso calc R 1 . . H
H83 0.1246 0.6000 0.1777 0.047 Uiso calc R 1 . . H
H84 0.0374 0.6822 0.2023 0.041 Uiso calc R 1 . . H
H85 0.0442 0.7619 0.3640 0.040 Uiso calc R 1 . . H
H86 0.1367 0.7578 0.5030 0.036 Uiso calc R 1 . . H
H112 0.3845 0.6941 0.9605 0.034 Uiso calc R 1 . . H
H114 0.5711 0.6122 0.9415 0.046 Uiso calc R 1 . . H
H115 0.5810 0.6411 0.7357 0.041 Uiso calc R 1 . . H
H116 0.4883 0.6979 0.6371 0.032 Uiso calc R 1 . . H

loop_
_atom_site_aniso_label
_atom_site_aniso_U_11
_atom_site_aniso_U_22
_atom_site_aniso_U_33
_atom_site_aniso_U_12
_atom_site_aniso_U_13
_atom_site_aniso_U_23
N7 0.0231(10) 0.0231(10) 0.0253(9) 0.0003(8) 0.0008(8) 0.0006(8)
N8 0.0241(10) 0.0227(10) 0.0284(9) 0.0039(8) -0.0037(8) -0.0030(8)
N9 0.0245(10) 0.0251(11) 0.0312(10) 0.0028(8) -0.0006(9) -0.0012(8)
N113 0.0338(13) 0.0362(13) 0.0408(11) -0.0016(10) -0.0085(10) 0.0089(10)
C1 0.0273(14) 0.0247(13) 0.0327(12) -0.0024(10) 0.0003(10) -0.0016(10)
C2 0.0309(14) 0.0362(15) 0.0338(13) -0.0047(11) -0.0048(11) -0.0017(11)
C3 0.0392(15) 0.0295(14) 0.0263(12) -0.0064(11) -0.0003(10) -0.0044(10)
C4 0.0375(15) 0.0255(13) 0.0257(12) 0.0000(11) 0.0050(11) -0.0004(10)
C4a 0.0315(13) 0.0218(12) 0.0213(10) -0.0029(10) 0.0037(10) 0.0041(9)
C5 0.0321(14) 0.0263(13) 0.0272(12) 0.0032(10) 0.0040(10) 0.0010(10)
C6 0.0295(12) 0.0250(13) 0.0309(13) 0.0030(10) -0.0024(10) 0.0003(10)
C6a 0.0230(11) 0.0221(12) 0.0254(11) -0.0023(10) 0.0033(9) 0.0015(9)
C7a 0.0242(12) 0.0225(12) 0.0218(10) -0.0020(9) 0.0006(9) 0.0003(9)
C10 0.0238(12) 0.0249(12) 0.0265(11) -0.0007(10) 0.0006(10) 0.0008(10)
C10a 0.0218(12) 0.0237(12) 0.0227(10) -0.0006(9) 0.0018(9) 0.0016(9)
C11 0.0220(12) 0.0231(12) 0.0210(11) -0.0013(9) 0.0013(9) 0.0037(9)
C11a 0.0215(11) 0.0226(11) 0.0230(11) -0.0022(9) 0.0042(9) 0.0018(9)
C11b 0.0299(13) 0.0213(12) 0.0231(10) -0.0050(10) 0.0027(10) 0.0047(9)
C81 0.0223(12) 0.0267(12) 0.0234(11) -0.0032(10) -0.0014(9) 0.0014(9)
C82 0.0321(14) 0.0395(15) 0.0333(13) 0.0088(12) -0.0048(11) -0.0076(11)
C83 0.0363(15) 0.0497(17) 0.0314(13) 0.0048(12) -0.0056(11) -0.0112(12)
C84 0.0270(13) 0.0451(15) 0.0293(12) -0.0013(12) -0.0052(10) -0.0011(11)
C85 0.0237(13) 0.0363(14) 0.0405(13) 0.0015(11) -0.0031(11) -0.0020(12)
C86 0.0265(13) 0.0308(13) 0.0323(12) -0.0015(11) -0.0010(10) -0.0056(11)
C101 0.0308(14) 0.0237(12) 0.0427(14) 0.0034(11) -0.0054(11) -0.0041(11)
C111 0.0228(12) 0.0194(11) 0.0281(11) -0.0033(9) -0.0022(10) 0.0011(9)
C112 0.0258(12) 0.0278(12) 0.0312(12) -0.0036(11) -0.0014(10) 0.0034(10)
C114 0.0250(14) 0.0360(15) 0.0542(16) -0.0004(11) -0.0113(13) 0.0104(13)
C115 0.0254(13) 0.0304(14) 0.0479(15) 0.0032(11) -0.0038(11) 0.0014(12)
C116 0.0254(12) 0.0255(12) 0.0298(11) -0.0018(10) -0.0002(10) 0.0013(10)

loop_
_atom_type_symbol
_atom_type_description
_atom_type_scat_dispersion_real
_atom_type_scat_dispersion_imag
_atom_type_scat_source
C C 0.0033 0.0016 'International Tables Vol C Tables 4.2.6.8 and 6.1.1.4'
H H 0.0000 0.0000 'International Tables Vol C Tables 4.2.6.8 and 6.1.1.4'
N N 0.0061 0.0033 'International Tables Vol C Tables 4.2.6.8 and 6.1.1.4'

loop_
_geom_angle_atom_site_label_1
_geom_angle_atom_site_label_2
_geom_angle_atom_site_label_3
_geom_angle
_geom_angle_publ_flag
C2 C1 C11b 121.4(2) no
C2 C1 H1 119.3 no
C11b C1 H1 119.3 no
C3 C2 C1 120.2(2) no
C3 C2 H2 119.9 no
C1 C2 H2 119.9 no
C2 C3 C4 119.4(2) no
C2 C3 H3 120.3 no
C4 C3 H3 120.3 no
C3 C4 C4a 121.1(2) no
C3 C4 H4 119.5 no
C4a C4 H4 119.5 no
C4 C4a C11b 120.1(2) no
C4 C4a C5 121.2(2) no
C11b C4a C5 118.67(19) no
C4a C5 C6 109.71(19) no
C4a C5 H5A 109.7 no
C6 C5 H5A 109.7 no
C4a C5 H5B 109.7 no
C6 C5 H5B 109.7 no
H5A C5 H5B 108.2 no
C6a C6 C5 109.21(19) no
C6a C6 H6A 109.8 no
C5 C6 H6A 109.8 no
C6a C6 H6B 109.8 no
C5 C6 H6B 109.8 no
H6A C6 H6B 108.3 no
N7 C6a C11a 125.5(2) no
N7 C6a C6 115.95(19) no
C11a C6a C6 118.55(19) no
C6a N7 C7a 114.12(18) no
C7a N8 N9 109.80(17) no
C7a N8 C81 131.05(18) no
N9 N8 C81 119.15(17) no
C82 C81 C86 120.0(2) no
C82 C81 N8 119.3(2) no
C86 C81 N8 120.69(19) no
C83 C82 C81 119.4(2) no
C83 C82 H82 120.3 no
C81 C82 H82 120.3 no
C84 C83 C82 121.2(2) no
C84 C83 H83 119.4 no
C82 C83 H83 119.4 no
C83 C84 C85 119.3(2) no
C83 C84 H84 120.4 no
C85 C84 H84 120.4 no
C84 C85 C86 120.7(2) no
C84 C85 H85 119.7 no
C86 C85 H85 119.7 no
C85 C86 C81 119.5(2) no
C85 C86 H86 120.3 no
C81 C86 H86 120.3 no
N7 C7a N8 126.01(19) no
N7 C7a C10a 126.41(19) no
N8 C7a C10a 107.58(18) no
C10 N9 N8 107.26(18) no
N9 C10 C10a 110.49(19) no
N9 C10 C101 118.61(19) no
C10a C10 C101 130.89(19) no
C10 C101 H10A 109.5 no
C10 C101 H10B 109.5 no
H10A C101 H10B 109.5 no
C10 C101 H10C 109.5 no
H10A C101 H10C 109.5 no
H10B C101 H10C 109.5 no
C7a C10a C11 118.47(19) no
C7a C10a C10 104.85(19) no
C11 C10a C10 136.7(2) no
C11a C11 C10a 117.2(2) no
C11a C11 C111 125.29(19) no
C10a C11 C111 117.51(18) no
C11 C11a C6a 118.3(2) no
C11 C11a C11b 124.6(2) no
C6a C11a C11b 117.07(18) no
C1 C11b C4a 117.7(2) no
C1 C11b C11a 123.9(2) no
C4a C11b C11a 118.4(2) no
C116 C111 C112 118.3(2) no
C116 C111 C11 121.39(18) no
C112 C111 C11 120.3(2) no
N113 C112 C111 123.4(2) no
N113 C112 H112 118.3 no
C111 C112 H112 118.3 no
C112 N113 C114 116.9(2) no
N113 C114 C115 123.8(2) no
N113 C114 H114 118.1 no
C115 C114 H114 118.1 no
C114 C115 C116 118.8(2) no
C114 C115 H115 120.6 no
C116 C115 H115 120.6 no
C115 C116 C111 118.8(2) no
C115 C116 H116 120.6 no
C111 C116 H116 120.6 no

loop_
_geom_bond_atom_site_label_1
_geom_bond_atom_site_label_2
_geom_bond_site_symmetry_2
_geom_bond_distance
_geom_bond_publ_flag
C1 C2 . 1.390(3) no
C1 C11b . 1.400(3) no
C1 H1 . 0.95 no
C2 C3 . 1.384(3) no
C2 H2 . 0.95 no
C3 C4 . 1.385(3) no
C3 H3 . 0.95 no
C4 C4a . 1.390(3) no
C4 H4 . 0.95 no
C4a C11b . 1.414(3) no
C4a C5 . 1.509(3) no
C5 C6 . 1.518(3) no
C5 H5A . 0.99 no
C5 H5B . 0.99 no
C6 C6a . 1.501(3) no
C6 H6A . 0.99 no
C6 H6B . 0.99 no
C6a N7 . 1.335(3) no
C6a C11a . 1.428(3) no
N7 C7a . 1.344(3) no
N8 C7a . 1.373(3) no
N8 N9 . 1.384(2) no
N8 C81 . 1.420(3) no
C81 C82 . 1.384(3) no
C81 C86 . 1.389(3) no
C82 C83 . 1.381(3) no
C82 H82 . 0.95 no
C83 C84 . 1.372(4) no
C83 H83 . 0.95 no
C84 C85 . 1.381(3) no
C84 H84 . 0.95 no
C85 C86 . 1.383(3) no
C85 H85 . 0.95 no
C86 H86 . 0.95 no
C7a C10a . 1.393(3) no
N9 C10 . 1.320(3) no
C10 C10a . 1.434(3) no
C10 C101 . 1.499(3) no
C101 H10A . 0.98 no
C101 H10B . 0.98 no
C101 H10C . 0.98 no
C10a C11 . 1.411(3) no
C11 C11a . 1.396(3) no
C11 C111 . 1.489(3) no
C11a C11b . 1.496(3) no
C111 C116 . 1.384(3) no
C111 C112 . 1.392(3) no
C112 N113 . 1.334(3) no
C112 H112 . 0.95 no
N113 C114 . 1.341(3) no
C114 C115 . 1.374(3) no
C114 H114 . 0.95 no
C115 C116 . 1.379(3) no
C115 H115 . 0.95 no
C116 H116 . 0.95 no

loop_
_geom_hbond_atom_site_label_D
_geom_hbond_atom_site_label_H
_geom_hbond_atom_site_label_A
_geom_hbond_site_symmetry_A
_geom_hbond_distance_DH
_geom_hbond_distance_HA
_geom_hbond_distance_DA
_geom_hbond_angle_DHA
_geom_hbond_publ_flag
C86 H86 N7 . 0.95 2.39 3.007(3) 123 y
C114 H114 N113 2_567 0.95 2.49 3.417(3) 165 y

loop_
_geom_torsion_atom_site_label_1
_geom_torsion_atom_site_label_2
_geom_torsion_atom_site_label_3
_geom_torsion_atom_site_label_4
_geom_torsion
_geom_torsion_publ_flag
C11b C1 C2 C3 -1.0(3) no
C1 C2 C3 C4 -1.9(4) no
C2 C3 C4 C4a 1.5(4) no
C3 C4 C4a C11b 1.6(3) no
C3 C4 C4a C5 -175.2(2) no
C4 C4a C5 C6 141.2(2) no
C11b C4a C5 C6 -35.6(3) no
C4a C5 C6 C6a 58.4(3) no
C5 C6 C6a N7 137.7(2) no
C5 C6 C6a C11a -41.9(3) no
C11a C6a N7 C7a 0.4(3) no
C6 C6a N7 C7a -179.13(18) no
C7a N8 C81 C82 161.8(2) no
N9 N8 C81 C82 -18.1(3) no
C7a N8 C81 C86 -18.3(3) no
N9 N8 C81 C86 161.8(2) no
C86 C81 C82 C83 0.1(4) no
N8 C81 C82 C83 179.9(2) no
C81 C82 C83 C84 0.2(4) no
C82 C83 C84 C85 0.1(4) no
C83 C84 C85 C86 -0.7(4) no
C84 C85 C86 C81 0.9(4) no
C82 C81 C86 C85 -0.6(3) no
N8 C81 C86 C85 179.5(2) no
C6a N7 C7a N8 179.3(2) no
C6a N7 C7a C10a 0.1(3) no
N9 N8 C7a N7 -178.43(19) no
C81 N8 C7a N7 1.6(4) no
N9 N8 C7a C10a 0.9(2) no
C81 N8 C7a C10a -179.0(2) no
C7a N8 N9 C10 0.0(2) no
C81 N8 N9 C10 179.92(18) no
N8 N9 C10 C10a -0.9(2) no
N8 N9 C10 C101 177.77(19) no
N7 C7a C10a C11 -0.8(3) no
N8 C7a C10a C11 179.81(18) no
N7 C7a C10a C10 178.0(2) no
N8 C7a C10a C10 -1.4(2) no
N9 C10 C10a C7a 1.4(2) no
C101 C10 C10a C7a -177.0(2) no
N9 C10 C10a C11 179.9(2) no
C101 C10 C10a C11 1.5(4) no
C7a C10a C11 C11a 1.1(3) no
C10 C10a C11 C11a -177.2(2) no
C7a C10a C11 C111 -179.55(18) no
C10 C10a C11 C111 2.1(4) no
C10a C11 C11a C6a -0.7(3) no
C111 C11 C11a C6a -179.96(19) no
C10a C11 C11a C11b 179.01(19) no
C111 C11 C11a C11b -0.3(3) no
N7 C6a C11a C11 -0.1(3) no
C6 C6a C11a C11 179.4(2) no
N7 C6a C11a C11b -179.82(19) no
C6 C6a C11a C11b -0.3(3) no
C2 C1 C11b C4a 4.0(3) no
C2 C1 C11b C11a -176.6(2) no
C4 C4a C11b C1 -4.3(3) no
C5 C4a C11b C1 172.6(2) no
C4 C4a C11b C11a 176.23(19) no
C5 C4a C11b C11a -6.9(3) no
C11 C11a C11b C1 27.2(3) no
C6a C11a C11b C1 -153.2(2) no
C11 C11a C11b C4a -153.4(2) no
C6a C11a C11b C4a 26.3(3) no
C11a C11 C111 C116 -115.0(2) no
C10a C11 C111 C116 65.7(3) no
C11a C11 C111 C112 67.7(3) no
C10a C11 C111 C112 -111.6(2) no
C116 C111 C112 N113 -1.1(3) no
C11 C111 C112 N113 176.4(2) no
C111 C112 N113 C114 0.0(4) no
C112 N113 C114 C115 1.0(4) no
N113 C114 C115 C116 -0.9(4) no
C114 C115 C116 C111 -0.2(3) no
C112 C111 C116 C115 1.2(3) no
C11 C111 C116 C115 -176.3(2) no

loop_
_cod_related_entry_id
_cod_related_entry_database
_cod_related_entry_code
1 ChemSpider 21133766
